data_4311580
loop_
_publ_author_name
'Horst Brombacher'
'Heinrich Vahrenkamp'

_publ_section_title
;
 Pyrazolylborate-Zinc Alkoxide Complexes. 1. Basic Properties,
 Methylations, and Heterocumulene Insertions
;
_journal_name_full 'Inorganic Chemistry'
_journal_page_first 6042
_journal_page_last 6049
_journal_paper_doi 10.1021/ic049179v
_journal_volume 43
_journal_year 2004
_chemical_formula_sum 'C38 H36 B N7 O S Zn'
_chemical_formula_weight 714.98
_chemical_melting_point 244
_chemical_name_common Tp(Ph,Me)ZnSC(OMe)NC6H5
_chemical_name_systematic
; 
Hydrotris(5-methyl-3-phenyl-pyrazol-1-yl)borato-zink
-O-methyl-N-phenyl-iminothiocarbonat 
;
_space_group_IT_number 2
_symmetry_cell_setting triclinic
_symmetry_space_group_name_Hall '-P 1'
_symmetry_space_group_name_H-M 'P -1'
_atom_sites_solution_hydrogens geom
_atom_sites_solution_primary Patterson
_atom_sites_solution_secondary difmap
_audit_creation_method SHELXL-97
_cell_angle_alpha 97.9760(10)
_cell_angle_beta 90.0620(10)
_cell_angle_gamma 100.2370(10)
_cell_formula_units_Z 4
_cell_length_a 11.3881(8)
_cell_length_b 17.0040(11)
_cell_length_c 19.1046(13)
_cell_measurement_temperature 296(2)
_cell_volume 3604.1(4)
_computing_cell_refinement 'Bruker SMART'
_computing_data_collection 'Bruker SMART'
_computing_data_reduction 'Bruker SHELXTL'
_computing_molecular_graphics 'Bruker SHELXTL'
_computing_publication_material 'Bruker SHELXTL'
_computing_structure_refinement 'Bruker SHELXTL'
_computing_structure_solution 'Bruker SHELXTL'
_diffrn_ambient_temperature 296(2)
_diffrn_measured_fraction_theta_full 0.929
_diffrn_measured_fraction_theta_max 0.929
_diffrn_measurement_device_type 'CCD area detector'
_diffrn_measurement_method 'phi and omega scans'
_diffrn_radiation_monochromator graphite
_diffrn_radiation_source 'fine-focus sealed tube'
_diffrn_radiation_type MoK\a
_diffrn_radiation_wavelength 0.71073
_diffrn_reflns_av_R_equivalents 0.0345
_diffrn_reflns_av_sigmaI/netI 0.0767
_diffrn_reflns_limit_h_max 15
_diffrn_reflns_limit_h_min -15
_diffrn_reflns_limit_k_max 21
_diffrn_reflns_limit_k_min -21
_diffrn_reflns_limit_l_max 25
_diffrn_reflns_limit_l_min -25
_diffrn_reflns_number 32472
_diffrn_reflns_theta_full 28.35
_diffrn_reflns_theta_max 28.35
_diffrn_reflns_theta_min 1.08
_exptl_absorpt_coefficient_mu 0.780
_exptl_absorpt_correction_type SADABS
_exptl_crystal_colour colorless
_exptl_crystal_density_diffrn 1.318
_exptl_crystal_density_method 'not measured'
_exptl_crystal_description isometric
_exptl_crystal_F_000 1488
_exptl_crystal_size_max 0.34
_exptl_crystal_size_mid 0.22
_exptl_crystal_size_min 0.17
_refine_diff_density_max 0.927
_refine_diff_density_min -0.465
_refine_diff_density_rms 0.071
_refine_ls_extinction_method none
_refine_ls_goodness_of_fit_ref 0.913
_refine_ls_hydrogen_treatment 'riding model'
_refine_ls_matrix_type full
_refine_ls_number_parameters 883
_refine_ls_number_reflns 16738
_refine_ls_number_restraints 0
_refine_ls_restrained_S_all 0.913
_refine_ls_R_factor_all 0.1093
_refine_ls_R_factor_gt 0.0482
_refine_ls_shift/su_max 0.055
_refine_ls_shift/su_mean 0.002
_refine_ls_structure_factor_coef Fsqd
_refine_ls_weighting_details 'calc w=1/[\s^2^(Fo^2^)+(0.0740P)^2^+0.0000P] where P=(Fo^2^+2Fc^2^)/3'
_refine_ls_weighting_scheme calc
_refine_ls_wR_factor_gt 0.1179
_refine_ls_wR_factor_ref 0.1458
_reflns_number_gt 8659
_reflns_number_total 16738
_reflns_threshold_expression >2sigma(I)
_cod_data_source_file ic049179vsi20040706_092342_4.cif
_cod_data_source_block brombem
_cod_depositor_comments
;
The following automatic conversions were performed:
'_symmetry_cell_setting' value 'Triclinic' changed to 'triclinic'
according to '/home/saulius/struct/CIF-dictionaries/cif_core.dic'
dictionary named 'cif_core.dic' version 2.4.1 from
2010-06-29.

'_geom_angle_publ_flag' value 'Y' changed to 'y' according to
'/home/saulius/struct/CIF-dictionaries/cif_core.dic' dictionary named
'cif_core.dic' version 2.4.1 from 2010-06-29 (172
times).

'_geom_bond_publ_flag' value 'Y' changed to 'y' according to
'/home/saulius/struct/CIF-dictionaries/cif_core.dic' dictionary named
'cif_core.dic' version 2.4.1 from 2010-06-29 (114 times).

Automatic conversion script
Id: cif_fix_enum 1527 2010-12-29 10:47:43Z saulius 
;
_cod_original_sg_symbol_H-M 'P -1 '
_cod_database_code 4311580

loop_
_symmetry_equiv_pos_as_xyz
'x, y, z'
'-x, -y, -z'

loop_
_atom_site_label
_atom_site_type_symbol
_atom_site_fract_x
_atom_site_fract_y
_atom_site_fract_z
_atom_site_U_iso_or_equiv
_atom_site_adp_type
_atom_site_occupancy
_atom_site_symmetry_multiplicity
_atom_site_calc_flag
_atom_site_refinement_flags
_atom_site_disorder_assembly
_atom_site_disorder_group
Zn1 Zn 0.26817(3) 0.31065(2) 0.35761(2) 0.04045(11) Uani 1 1 d . . .
Zn2 Zn 0.36605(3) 0.68811(2) 0.14563(2) 0.04119(12) Uani 1 1 d . . .
N1 N 0.3894(2) 0.28584(16) 0.28098(15) 0.0407(6) Uani 1 1 d . . .
N2 N 0.3391(2) 0.43293(16) 0.36880(16) 0.0453(7) Uani 1 1 d . . .
N3 N 0.3768(2) 0.29449(16) 0.43819(14) 0.0419(7) Uani 1 1 d . . .
N4 N 0.5057(2) 0.32011(16) 0.30100(14) 0.0412(6) Uani 1 1 d . . .
N5 N 0.4620(2) 0.44739(16) 0.37192(16) 0.0448(7) Uani 1 1 d . . .
N6 N 0.4950(2) 0.32923(16) 0.43217(15) 0.0436(7) Uani 1 1 d . . .
N7 N -0.0040(3) 0.10580(18) 0.33447(17) 0.0546(8) Uani 1 1 d . . .
N8 N 0.3743(2) 0.56661(16) 0.13624(16) 0.0446(7) Uani 1 1 d . . .
N9 N 0.5025(2) 0.71681(16) 0.22131(15) 0.0419(7) Uani 1 1 d . . .
N10 N 0.4818(2) 0.70331(17) 0.06430(15) 0.0437(7) Uani 1 1 d . . .
N11 N 0.4893(2) 0.55266(16) 0.13362(15) 0.0449(7) Uani 1 1 d . . .
N12 N 0.6002(2) 0.68222(16) 0.20182(14) 0.0413(6) Uani 1 1 d . . .
N13 N 0.5817(2) 0.66964(17) 0.07060(15) 0.0444(7) Uani 1 1 d . . .
N14 N 0.1955(3) 0.88904(18) 0.16711(18) 0.0556(8) Uani 1 1 d . . .
O1 O 0.1937(2) 0.15845(14) 0.34178(13) 0.0508(6) Uani 1 1 d . . .
O2 O 0.3679(2) 0.83986(14) 0.16169(13) 0.0516(6) Uani 1 1 d . . .
S1 S 0.06724(8) 0.27001(5) 0.35034(6) 0.0512(2) Uani 1 1 d . . .
S2 S 0.18489(8) 0.72608(5) 0.15262(6) 0.0517(2) Uani 1 1 d . . .
B1 B 0.5324(3) 0.3785(2) 0.3714(2) 0.0447(9) Uani 1 1 d . . .
H1 H 0.6180 0.4006 0.3760 0.054 Uiso 1 1 calc R . .
B2 B 0.5958(3) 0.6231(2) 0.1332(2) 0.0443(9) Uani 1 1 d . . .
H2 H 0.6703 0.6018 0.1289 0.053 Uiso 1 1 calc R . .
C1 C 0.5813(3) 0.2880(2) 0.25591(19) 0.0483(9) Uani 1 1 d . . .
C2 C 0.5139(3) 0.2340(2) 0.20488(19) 0.0523(9) Uani 1 1 d . . .
H2A H 0.5422 0.2035 0.1665 0.063 Uiso 1 1 calc R . .
C3 C 0.3953(3) 0.2338(2) 0.22175(17) 0.0421(8) Uani 1 1 d . . .
C4 C 0.7144(3) 0.3114(3) 0.2633(2) 0.0672(12) Uani 1 1 d . . .
H4A H 0.7350 0.3510 0.3044 0.101 Uiso 1 1 calc R . .
H4B H 0.7450 0.3337 0.2221 0.101 Uiso 1 1 calc R . .
H4C H 0.7484 0.2646 0.2681 0.101 Uiso 1 1 calc R . .
C5 C 0.2886(3) 0.1864(2) 0.18311(17) 0.0425(8) Uani 1 1 d . . .
C6 C 0.1840(3) 0.2156(2) 0.1792(2) 0.0568(10) Uani 1 1 d . . .
H6A H 0.1789 0.2664 0.2030 0.068 Uiso 1 1 calc R . .
C7 C 0.0867(4) 0.1707(3) 0.1405(2) 0.0734(12) Uani 1 1 d . . .
H7B H 0.0162 0.1909 0.1385 0.088 Uiso 1 1 calc R . .
C8 C 0.0940(4) 0.0956(3) 0.1046(3) 0.0803(14) Uani 1 1 d . . .
H8A H 0.0283 0.0651 0.0786 0.096 Uiso 1 1 calc R . .
C9 C 0.1980(4) 0.0660(2) 0.1073(2) 0.0676(11) Uani 1 1 d . . .
H9A H 0.2032 0.0155 0.0829 0.081 Uiso 1 1 calc R . .
C10 C 0.2940(4) 0.1107(2) 0.1460(2) 0.0558(10) Uani 1 1 d . . .
H10A H 0.3643 0.0902 0.1476 0.067 Uiso 1 1 calc R . .
C11 C 0.5029(3) 0.5254(2) 0.3677(2) 0.0572(10) Uani 1 1 d . . .
C12 C 0.4075(3) 0.5625(2) 0.3613(2) 0.0648(11) Uani 1 1 d . . .
H12A H 0.4096 0.6165 0.3569 0.078 Uiso 1 1 calc R . .
C13 C 0.3069(3) 0.5036(2) 0.3626(2) 0.0505(9) Uani 1 1 d . . .
C14 C 0.6332(4) 0.5618(2) 0.3722(3) 0.0907(17) Uani 1 1 d . . .
H14B H 0.6792 0.5204 0.3761 0.136 Uiso 1 1 calc R . .
H14C H 0.6489 0.6023 0.4129 0.136 Uiso 1 1 calc R . .
H14D H 0.6549 0.5858 0.3304 0.136 Uiso 1 1 calc R . .
C15 C 0.1835(4) 0.5149(2) 0.3603(3) 0.0675(12) Uani 1 1 d . . .
C16 C 0.0981(4) 0.4749(3) 0.3992(3) 0.0894(16) Uani 1 1 d . . .
H16A H 0.1167 0.4373 0.4266 0.107 Uiso 1 1 calc R . .
C17 C -0.0205(5) 0.4920(4) 0.3972(4) 0.135(3) Uani 1 1 d . . .
H17A H -0.0815 0.4643 0.4215 0.162 Uiso 1 1 calc R . .
C18 C -0.0415(6) 0.5499(5) 0.3587(6) 0.169(4) Uani 1 1 d . . .
H18A H -0.1165 0.5646 0.3608 0.203 Uiso 1 1 calc R . .
C19 C 0.0428(6) 0.5884(4) 0.3164(5) 0.148(3) Uani 1 1 d . . .
H19A H 0.0231 0.6244 0.2877 0.178 Uiso 1 1 calc R . .
C20 C 0.1551(4) 0.5718(3) 0.3183(3) 0.0949(17) Uani 1 1 d . . .
H20A H 0.2140 0.5982 0.2918 0.114 Uiso 1 1 calc R . .
C21 C 0.5631(3) 0.3002(2) 0.47683(19) 0.0504(9) Uani 1 1 d . . .
C22 C 0.4895(3) 0.2467(2) 0.51182(19) 0.0561(10) Uani 1 1 d . . .
H22A H 0.5124 0.2176 0.5456 0.067 Uiso 1 1 calc R . .
C23 C 0.3739(3) 0.2444(2) 0.48700(18) 0.0442(8) Uani 1 1 d . . .
C24 C 0.6959(3) 0.3275(3) 0.4842(2) 0.0739(13) Uani 1 1 d . . .
H24A H 0.7212 0.3657 0.4523 0.111 Uiso 1 1 calc R . .
H24B H 0.7348 0.2818 0.4732 0.111 Uiso 1 1 calc R . .
H24C H 0.7166 0.3524 0.5319 0.111 Uiso 1 1 calc R . .
C25 C 0.2627(3) 0.1997(2) 0.51061(18) 0.0496(9) Uani 1 1 d . . .
C26 C 0.2568(4) 0.1208(2) 0.5241(2) 0.0631(11) Uani 1 1 d . . .
H26A H 0.3225 0.0956 0.5157 0.076 Uiso 1 1 calc R . .
C27 C 0.1528(5) 0.0793(3) 0.5503(2) 0.0830(15) Uani 1 1 d . . .
H27A H 0.1490 0.0265 0.5591 0.100 Uiso 1 1 calc R . .
C28 C 0.0568(5) 0.1167(4) 0.5628(3) 0.0934(17) Uani 1 1 d . . .
H28A H -0.0120 0.0894 0.5808 0.112 Uiso 1 1 calc R . .
C29 C 0.0608(4) 0.1938(3) 0.5491(2) 0.0833(15) Uani 1 1 d . . .
H29A H -0.0057 0.2183 0.5570 0.100 Uiso 1 1 calc R . .
C30 C 0.1629(3) 0.2354(3) 0.5236(2) 0.0618(11) Uani 1 1 d . . .
H30A H 0.1650 0.2881 0.5150 0.074 Uiso 1 1 calc R . .
C31 C 0.0774(3) 0.1673(2) 0.34124(18) 0.0450(8) Uani 1 1 d . . .
C32 C 0.2171(4) 0.0773(2) 0.3302(2) 0.0678(12) Uani 1 1 d . . .
H32A H 0.3017 0.0786 0.3319 0.102 Uiso 1 1 calc R . .
H32B H 0.1849 0.0511 0.2848 0.102 Uiso 1 1 calc R . .
H32C H 0.1802 0.0480 0.3664 0.102 Uiso 1 1 calc R . .
C33 C -0.1261(3) 0.1125(2) 0.3329(2) 0.0544(10) Uani 1 1 d . . .
C34 C -0.1861(4) 0.1277(3) 0.3949(3) 0.0716(12) Uani 1 1 d . . .
H34A H -0.1443 0.1386 0.4380 0.086 Uiso 1 1 calc R . .
C35 C -0.3078(4) 0.1268(3) 0.3931(3) 0.0874(15) Uani 1 1 d . . .
H35A H -0.3479 0.1370 0.4349 0.105 Uiso 1 1 calc R . .
C36 C -0.3695(4) 0.1107(3) 0.3287(4) 0.0909(17) Uani 1 1 d . . .
H36A H -0.4513 0.1101 0.3272 0.109 Uiso 1 1 calc R . .
C37 C -0.3105(4) 0.0957(3) 0.2677(3) 0.0892(16) Uani 1 1 d . . .
H37A H -0.3522 0.0856 0.2245 0.107 Uiso 1 1 calc R . .
C38 C -0.1900(4) 0.0955(3) 0.2693(3) 0.0707(12) Uani 1 1 d . . .
H38A H -0.1510 0.0839 0.2273 0.085 Uiso 1 1 calc R . .
C39 C 0.4904(3) 0.4748(2) 0.1380(2) 0.0565(10) Uani 1 1 d . . .
C40 C 0.3752(3) 0.4370(2) 0.1435(2) 0.0636(11) Uani 1 1 d . . .
H40A H 0.3490 0.3829 0.1476 0.076 Uiso 1 1 calc R . .
C41 C 0.3052(3) 0.4955(2) 0.1419(2) 0.0501(9) Uani 1 1 d . . .
C42 C 0.6022(4) 0.4395(2) 0.1338(3) 0.0909(17) Uani 1 1 d . . .
H42A H 0.6697 0.4814 0.1300 0.136 Uiso 1 1 calc R . .
H42B H 0.5971 0.3990 0.0930 0.136 Uiso 1 1 calc R . .
H42C H 0.6115 0.4156 0.1756 0.136 Uiso 1 1 calc R . .
C43 C 0.1749(3) 0.4828(2) 0.1438(3) 0.0652(12) Uani 1 1 d . . .
C44 C 0.1159(4) 0.4267(3) 0.1832(3) 0.1014(19) Uani 1 1 d . . .
H44A H 0.1607 0.4007 0.2102 0.122 Uiso 1 1 calc R . .
C45 C -0.0040(6) 0.4081(4) 0.1841(5) 0.148(3) Uani 1 1 d . . .
H45A H -0.0417 0.3708 0.2119 0.177 Uiso 1 1 calc R . .
C46 C -0.0683(5) 0.4451(5) 0.1434(5) 0.152(3) Uani 1 1 d . . .
H46A H -0.1509 0.4294 0.1413 0.183 Uiso 1 1 calc R . .
C47 C -0.0181(5) 0.5046(4) 0.1050(4) 0.136(3) Uani 1 1 d . . .
H47 H -0.0649 0.5324 0.0811 0.163 Uiso 1 1 calc R . .
C48 C 0.1107(4) 0.5220(3) 0.1034(3) 0.0880(16) Uani 1 1 d . . .
H48A H 0.1493 0.5589 0.0757 0.106 Uiso 1 1 calc R . .
C49 C 0.6933(3) 0.7153(2) 0.24669(19) 0.0472(9) Uani 1 1 d . . .
C50 C 0.6549(3) 0.7709(2) 0.2963(2) 0.0534(9) Uani 1 1 d . . .
H50A H 0.6998 0.8027 0.3340 0.064 Uiso 1 1 calc R . .
C51 C 0.5366(3) 0.7704(2) 0.27943(17) 0.0426(8) Uani 1 1 d . . .
C52 C 0.8139(3) 0.6921(3) 0.2394(2) 0.0672(12) Uani 1 1 d . . .
H52A H 0.8129 0.6515 0.1990 0.101 Uiso 1 1 calc R . .
H52B H 0.8338 0.6712 0.2812 0.101 Uiso 1 1 calc R . .
H52C H 0.8723 0.7387 0.2333 0.101 Uiso 1 1 calc R . .
C53 C 0.4551(3) 0.8184(2) 0.31843(17) 0.0453(8) Uani 1 1 d . . .
C54 C 0.4998(4) 0.8951(2) 0.35325(19) 0.0547(9) Uani 1 1 d . . .
H54A H 0.5798 0.9175 0.3493 0.066 Uiso 1 1 calc R . .
C55 C 0.4259(4) 0.9387(3) 0.3940(2) 0.0693(12) Uani 1 1 d . . .
H55A H 0.4564 0.9902 0.4170 0.083 Uiso 1 1 calc R . .
C56 C 0.3089(5) 0.9065(3) 0.4004(2) 0.0749(13) Uani 1 1 d . . .
H56A H 0.2602 0.9355 0.4286 0.090 Uiso 1 1 calc R . .
C57 C 0.2624(4) 0.8310(3) 0.3651(2) 0.0699(12) Uani 1 1 d . . .
H57A H 0.1819 0.8096 0.3687 0.084 Uiso 1 1 calc R . .
C58 C 0.3358(3) 0.7870(2) 0.3243(2) 0.0543(9) Uani 1 1 d . . .
H58A H 0.3042 0.7360 0.3007 0.065 Uiso 1 1 calc R . .
C59 C 0.6635(3) 0.6964(2) 0.02413(19) 0.0511(9) Uani 1 1 d . . .
C60 C 0.6165(3) 0.7475(2) -0.0130(2) 0.0571(10) Uani 1 1 d . . .
H60A H 0.6530 0.7749 -0.0484 0.069 Uiso 1 1 calc R . .
C61 C 0.5026(3) 0.7500(2) 0.01296(18) 0.0450(8) Uani 1 1 d . . .
C62 C 0.7830(3) 0.6702(3) 0.0168(2) 0.0712(12) Uani 1 1 d . . .
H62A H 0.7906 0.6343 0.0505 0.107 Uiso 1 1 calc R . .
H62B H 0.8453 0.7168 0.0255 0.107 Uiso 1 1 calc R . .
H62C H 0.7892 0.6430 -0.0301 0.107 Uiso 1 1 calc R . .
C63 C 0.4132(3) 0.7933(2) -0.01090(18) 0.0480(9) Uani 1 1 d . . .
C64 C 0.4470(4) 0.8720(2) -0.0253(2) 0.0608(10) Uani 1 1 d . . .
H64A H 0.5260 0.8979 -0.0175 0.073 Uiso 1 1 calc R . .
C65 C 0.3646(5) 0.9124(3) -0.0511(2) 0.0742(13) Uani 1 1 d . . .
H65A H 0.3883 0.9650 -0.0606 0.089 Uiso 1 1 calc R . .
C66 C 0.2485(5) 0.8749(3) -0.0625(2) 0.0851(15) Uani 1 1 d . . .
H66A H 0.1932 0.9020 -0.0798 0.102 Uiso 1 1 calc R . .
C67 C 0.2129(4) 0.7968(3) -0.0484(2) 0.0788(14) Uani 1 1 d . . .
H67A H 0.1337 0.7714 -0.0561 0.095 Uiso 1 1 calc R . .
C68 C 0.2947(3) 0.7567(3) -0.0229(2) 0.0601(10) Uani 1 1 d . . .
H68A H 0.2702 0.7042 -0.0136 0.072 Uiso 1 1 calc R . .
C69 C 0.2460(3) 0.8286(2) 0.16113(19) 0.0470(8) Uani 1 1 d . . .
C70 C 0.4312(3) 0.9217(2) 0.1700(2) 0.0685(12) Uani 1 1 d . . .
H70A H 0.5155 0.9220 0.1698 0.103 Uiso 1 1 calc R . .
H70B H 0.4109 0.9501 0.2141 0.103 Uiso 1 1 calc R . .
H70C H 0.4094 0.9479 0.1318 0.103 Uiso 1 1 calc R . .
C71 C 0.0703(3) 0.8826(2) 0.1653(2) 0.0539(10) Uani 1 1 d . . .
C72 C 0.0075(4) 0.8684(3) 0.1015(3) 0.0711(12) Uani 1 1 d . . .
H72A H 0.0466 0.8571 0.0595 0.085 Uiso 1 1 calc R . .
C73 C -0.1132(4) 0.8708(3) 0.0996(3) 0.0886(15) Uani 1 1 d . . .
H73A H -0.1552 0.8612 0.0566 0.106 Uiso 1 1 calc R . .
C74 C -0.1710(4) 0.8874(3) 0.1618(4) 0.0983(19) Uani 1 1 d . . .
H74A H -0.2523 0.8887 0.1610 0.118 Uiso 1 1 calc R . .
C75 C -0.1093(5) 0.9019(3) 0.2236(4) 0.0947(17) Uani 1 1 d . . .
H75A H -0.1484 0.9138 0.2654 0.114 Uiso 1 1 calc R . .
C76 C 0.0105(4) 0.8994(3) 0.2261(3) 0.0726(12) Uani 1 1 d . . .
H76A H 0.0514 0.9093 0.2695 0.087 Uiso 1 1 calc R . .

loop_
_atom_site_aniso_label
_atom_site_aniso_U_11
_atom_site_aniso_U_22
_atom_site_aniso_U_33
_atom_site_aniso_U_23
_atom_site_aniso_U_13
_atom_site_aniso_U_12
Zn1 0.0316(2) 0.0407(2) 0.0484(2) 0.00860(18) -0.00065(17) 0.00289(16)
Zn2 0.0347(2) 0.0412(2) 0.0502(3) 0.01022(18) 0.00092(17) 0.01053(17)
N1 0.0333(15) 0.0402(15) 0.0482(17) 0.0094(13) 0.0005(12) 0.0027(12)
N2 0.0359(16) 0.0369(15) 0.0618(19) 0.0053(14) -0.0017(14) 0.0044(12)
N3 0.0337(15) 0.0451(16) 0.0461(17) 0.0107(13) -0.0003(12) 0.0017(12)
N4 0.0341(15) 0.0448(16) 0.0454(17) 0.0109(13) 0.0039(12) 0.0056(12)
N5 0.0329(15) 0.0364(15) 0.063(2) 0.0074(14) 0.0015(13) 0.0007(12)
N6 0.0306(14) 0.0505(17) 0.0484(17) 0.0099(14) -0.0003(13) 0.0013(12)
N7 0.0401(17) 0.0469(18) 0.074(2) 0.0076(16) -0.0028(15) 0.0004(14)
N8 0.0335(15) 0.0393(15) 0.063(2) 0.0098(14) 0.0034(13) 0.0101(12)
N9 0.0375(15) 0.0448(16) 0.0469(17) 0.0118(14) 0.0005(13) 0.0123(13)
N10 0.0373(15) 0.0494(17) 0.0473(17) 0.0100(14) 0.0020(13) 0.0132(13)
N11 0.0361(15) 0.0380(16) 0.063(2) 0.0081(14) -0.0027(14) 0.0115(12)
N12 0.0365(15) 0.0448(16) 0.0455(17) 0.0102(13) -0.0013(13) 0.0117(12)
N13 0.0393(16) 0.0520(17) 0.0456(17) 0.0106(14) 0.0027(13) 0.0155(13)
N14 0.0440(18) 0.0479(18) 0.077(2) 0.0094(16) -0.0026(16) 0.0147(14)
O1 0.0387(13) 0.0473(14) 0.0666(17) 0.0102(12) -0.0032(12) 0.0066(11)
O2 0.0398(14) 0.0493(14) 0.0688(17) 0.0170(12) -0.0003(12) 0.0100(11)
S1 0.0345(5) 0.0451(5) 0.0724(7) 0.0093(5) -0.0020(4) 0.0022(4)
S2 0.0382(5) 0.0456(5) 0.0742(7) 0.0113(5) 0.0020(4) 0.0130(4)
B1 0.031(2) 0.041(2) 0.061(3) 0.0119(19) 0.0026(18) 0.0014(16)
B2 0.034(2) 0.040(2) 0.062(3) 0.0112(19) 0.0026(18) 0.0134(17)
C1 0.042(2) 0.057(2) 0.050(2) 0.0175(18) 0.0099(17) 0.0103(17)
C2 0.055(2) 0.061(2) 0.043(2) 0.0087(18) 0.0105(18) 0.0152(19)
C3 0.048(2) 0.0426(19) 0.0388(19) 0.0130(16) 0.0032(16) 0.0107(16)
C4 0.040(2) 0.084(3) 0.077(3) 0.009(2) 0.016(2) 0.011(2)
C5 0.049(2) 0.0418(19) 0.0387(19) 0.0137(15) -0.0017(16) 0.0077(16)
C6 0.061(2) 0.059(2) 0.054(2) 0.0095(19) -0.009(2) 0.017(2)
C7 0.063(3) 0.083(3) 0.076(3) 0.012(3) -0.020(2) 0.019(2)
C8 0.081(3) 0.075(3) 0.076(3) 0.006(3) -0.025(3) -0.007(3)
C9 0.087(3) 0.049(2) 0.062(3) 0.000(2) -0.008(2) 0.003(2)
C10 0.067(3) 0.048(2) 0.053(2) 0.0115(18) 0.002(2) 0.0095(19)
C11 0.044(2) 0.041(2) 0.084(3) 0.0080(19) 0.006(2) 0.0024(17)
C12 0.057(2) 0.035(2) 0.102(3) 0.011(2) 0.001(2) 0.0036(18)
C13 0.044(2) 0.0373(19) 0.070(3) 0.0024(17) -0.0002(18) 0.0099(16)
C14 0.049(3) 0.049(2) 0.169(5) 0.016(3) 0.011(3) -0.007(2)
C15 0.046(2) 0.040(2) 0.111(4) -0.006(2) -0.013(2) 0.0038(18)
C16 0.053(3) 0.073(3) 0.139(5) -0.004(3) 0.012(3) 0.018(2)
C17 0.066(4) 0.105(5) 0.228(9) 0.004(5) 0.016(4) 0.010(4)
C18 0.061(4) 0.139(7) 0.320(13) 0.037(7) 0.008(6) 0.047(4)
C19 0.081(4) 0.120(6) 0.256(10) 0.047(6) -0.037(5) 0.036(4)
C20 0.068(3) 0.066(3) 0.156(5) 0.026(3) -0.020(3) 0.020(2)
C21 0.041(2) 0.065(2) 0.044(2) 0.0094(18) -0.0089(16) 0.0063(18)
C22 0.053(2) 0.072(3) 0.046(2) 0.020(2) -0.0070(18) 0.009(2)
C23 0.046(2) 0.047(2) 0.0380(19) 0.0048(16) 0.0016(16) 0.0047(16)
C24 0.044(2) 0.105(4) 0.070(3) 0.018(3) -0.016(2) 0.004(2)
C25 0.053(2) 0.057(2) 0.0336(19) 0.0081(17) -0.0032(16) -0.0053(18)
C26 0.077(3) 0.063(3) 0.045(2) 0.008(2) -0.005(2) 0.001(2)
C27 0.110(4) 0.066(3) 0.059(3) 0.018(2) -0.005(3) -0.029(3)
C28 0.081(4) 0.113(5) 0.070(3) 0.023(3) 0.011(3) -0.035(3)
C29 0.055(3) 0.118(4) 0.073(3) 0.020(3) 0.017(2) -0.002(3)
C30 0.055(2) 0.075(3) 0.055(3) 0.018(2) 0.006(2) 0.004(2)
C31 0.0360(19) 0.050(2) 0.048(2) 0.0108(17) -0.0025(16) 0.0021(16)
C32 0.060(3) 0.055(2) 0.092(3) 0.017(2) 0.002(2) 0.017(2)
C33 0.042(2) 0.040(2) 0.080(3) 0.0140(19) -0.002(2) -0.0005(16)
C34 0.056(3) 0.077(3) 0.078(3) 0.011(2) 0.003(2) 0.001(2)
C35 0.059(3) 0.086(4) 0.120(5) 0.023(3) 0.025(3) 0.013(3)
C36 0.041(3) 0.083(4) 0.153(6) 0.045(4) -0.002(3) 0.001(2)
C37 0.059(3) 0.098(4) 0.111(4) 0.030(3) -0.023(3) 0.004(3)
C38 0.058(3) 0.074(3) 0.078(3) 0.012(2) -0.006(2) 0.007(2)
C39 0.048(2) 0.040(2) 0.084(3) 0.0117(19) -0.001(2) 0.0136(17)
C40 0.059(3) 0.036(2) 0.096(3) 0.013(2) 0.004(2) 0.0082(18)
C41 0.042(2) 0.040(2) 0.066(3) 0.0019(17) 0.0017(18) 0.0049(16)
C42 0.059(3) 0.050(3) 0.172(5) 0.025(3) -0.007(3) 0.025(2)
C43 0.046(2) 0.045(2) 0.100(3) -0.004(2) 0.008(2) 0.0064(19)
C44 0.066(3) 0.071(3) 0.165(6) 0.023(3) 0.042(3) 0.002(3)
C45 0.069(4) 0.115(5) 0.260(10) 0.048(6) 0.040(5) 0.005(4)
C46 0.046(3) 0.125(6) 0.283(11) 0.043(6) 0.003(5) -0.003(4)
C47 0.071(4) 0.113(5) 0.225(9) 0.005(5) -0.022(5) 0.033(4)
C48 0.048(3) 0.074(3) 0.136(5) -0.001(3) -0.018(3) 0.008(2)
C49 0.0386(19) 0.055(2) 0.051(2) 0.0141(18) -0.0070(17) 0.0106(16)
C50 0.051(2) 0.062(2) 0.047(2) 0.0053(19) -0.0085(18) 0.0099(19)
C51 0.047(2) 0.0458(19) 0.0367(19) 0.0143(16) -0.0014(15) 0.0057(16)
C52 0.045(2) 0.087(3) 0.072(3) 0.006(2) -0.016(2) 0.019(2)
C53 0.054(2) 0.050(2) 0.0367(19) 0.0169(16) 0.0014(16) 0.0142(17)
C54 0.061(2) 0.053(2) 0.052(2) 0.0130(19) 0.0008(19) 0.0119(19)
C55 0.093(3) 0.053(2) 0.063(3) 0.002(2) 0.008(2) 0.020(2)
C56 0.094(4) 0.072(3) 0.068(3) 0.012(2) 0.022(3) 0.039(3)
C57 0.060(3) 0.085(3) 0.072(3) 0.022(3) 0.021(2) 0.021(2)
C58 0.058(2) 0.056(2) 0.051(2) 0.0124(18) 0.0064(19) 0.0112(19)
C59 0.039(2) 0.067(2) 0.047(2) 0.0049(19) 0.0049(17) 0.0129(18)
C60 0.058(2) 0.072(3) 0.046(2) 0.019(2) 0.0107(18) 0.016(2)
C61 0.050(2) 0.050(2) 0.0364(19) 0.0079(16) -0.0015(16) 0.0093(16)
C62 0.055(3) 0.099(3) 0.068(3) 0.019(3) 0.019(2) 0.030(2)
C63 0.054(2) 0.059(2) 0.0347(19) 0.0077(17) -0.0006(16) 0.0180(18)
C64 0.071(3) 0.063(3) 0.051(2) 0.008(2) 0.000(2) 0.018(2)
C65 0.107(4) 0.067(3) 0.060(3) 0.015(2) 0.001(3) 0.039(3)
C66 0.096(4) 0.108(4) 0.067(3) 0.019(3) -0.006(3) 0.057(3)
C67 0.067(3) 0.105(4) 0.073(3) 0.025(3) -0.013(2) 0.029(3)
C68 0.060(3) 0.068(3) 0.055(2) 0.015(2) -0.005(2) 0.016(2)
C69 0.042(2) 0.050(2) 0.052(2) 0.0115(17) -0.0003(17) 0.0146(17)
C70 0.051(2) 0.060(3) 0.095(3) 0.023(2) -0.005(2) 0.001(2)
C71 0.047(2) 0.039(2) 0.077(3) 0.0093(19) -0.001(2) 0.0127(17)
C72 0.057(3) 0.076(3) 0.081(3) 0.008(2) 0.000(2) 0.016(2)
C73 0.064(3) 0.092(4) 0.110(4) 0.020(3) -0.020(3) 0.011(3)
C74 0.048(3) 0.088(4) 0.163(6) 0.024(4) 0.002(4) 0.019(3)
C75 0.069(3) 0.084(4) 0.131(5) 0.009(3) 0.041(3) 0.019(3)
C76 0.064(3) 0.067(3) 0.086(3) 0.013(2) 0.011(2) 0.006(2)

loop_
_atom_type_symbol
_atom_type_description
_atom_type_scat_dispersion_real
_atom_type_scat_dispersion_imag
_atom_type_scat_source
C C 0.0033 0.0016 'International Tables Vol C Tables 4.2.6.8 and 6.1.1.4'
H H 0.0000 0.0000 'International Tables Vol C Tables 4.2.6.8 and 6.1.1.4'
B B 0.0013 0.0007 'International Tables Vol C Tables 4.2.6.8 and 6.1.1.4'
N N 0.0061 0.0033 'International Tables Vol C Tables 4.2.6.8 and 6.1.1.4'
O O 0.0106 0.0060 'International Tables Vol C Tables 4.2.6.8 and 6.1.1.4'
S S 0.1246 0.1234 'International Tables Vol C Tables 4.2.6.8 and 6.1.1.4'
Zn Zn 0.2839 1.4301 'International Tables Vol C Tables 4.2.6.8 and 6.1.1.4'

loop_
_geom_angle_atom_site_label_1
_geom_angle_atom_site_label_2
_geom_angle_atom_site_label_3
_geom_angle
_geom_angle_site_symmetry_1
_geom_angle_site_symmetry_3
_geom_angle_publ_flag
N3 Zn1 N1 93.19(11) . . y
N3 Zn1 N2 91.32(11) . . y
N1 Zn1 N2 91.19(11) . . y
N3 Zn1 S1 125.00(8) . . y
N1 Zn1 S1 126.97(8) . . y
N2 Zn1 S1 119.41(8) . . y
N10 Zn2 N9 92.74(11) . . y
N10 Zn2 N8 91.23(11) . . y
N9 Zn2 N8 91.78(11) . . y
N10 Zn2 S2 125.26(8) . . y
N9 Zn2 S2 127.19(8) . . y
N8 Zn2 S2 118.89(8) . . y
C3 N1 N4 106.2(3) . . y
C3 N1 Zn1 139.1(2) . . y
N4 N1 Zn1 113.2(2) . . y
C13 N2 N5 106.2(3) . . y
C13 N2 Zn1 140.4(2) . . y
N5 N2 Zn1 112.17(19) . . y
C23 N3 N6 106.9(3) . . y
C23 N3 Zn1 137.4(2) . . y
N6 N3 Zn1 113.5(2) . . y
C1 N4 N1 109.9(3) . . y
C1 N4 B1 129.8(3) . . y
N1 N4 B1 119.9(3) . . y
C11 N5 N2 109.5(3) . . y
C11 N5 B1 128.7(3) . . y
N2 N5 B1 121.4(3) . . y
C21 N6 N3 109.1(3) . . y
C21 N6 B1 129.7(3) . . y
N3 N6 B1 120.0(3) . . y
C31 N7 C33 121.5(3) . . y
C41 N8 N11 106.0(3) . . y
C41 N8 Zn2 140.6(2) . . y
N11 N8 Zn2 112.52(19) . . y
C51 N9 N12 106.4(3) . . y
C51 N9 Zn2 139.3(2) . . y
N12 N9 Zn2 113.0(2) . . y
C61 N10 N13 106.7(3) . . y
C61 N10 Zn2 138.2(2) . . y
N13 N10 Zn2 113.4(2) . . y
C39 N11 N8 110.0(3) . . y
C39 N11 B2 129.0(3) . . y
N8 N11 B2 120.8(2) . . y
C49 N12 N9 109.7(3) . . y
C49 N12 B2 129.8(3) . . y
N9 N12 B2 120.2(3) . . y
C59 N13 N10 109.5(3) . . y
C59 N13 B2 129.5(3) . . y
N10 N13 B2 120.0(3) . . y
C69 N14 C71 122.8(3) . . y
C31 O1 C32 117.0(3) . . y
C69 O2 C70 117.1(3) . . y
C31 S1 Zn1 93.18(11) . . y
C69 S2 Zn2 93.24(12) . . y
N5 B1 N6 111.0(3) . . y
N5 B1 N4 109.4(3) . . y
N6 B1 N4 107.5(3) . . y
N12 B2 N11 110.0(3) . . y
N12 B2 N13 108.1(3) . . y
N11 B2 N13 110.3(3) . . y
N4 C1 C2 107.7(3) . . y
N4 C1 C4 123.4(3) . . y
C2 C1 C4 128.9(3) . . y
C1 C2 C3 106.6(3) . . y
N1 C3 C2 109.7(3) . . y
N1 C3 C5 122.6(3) . . y
C2 C3 C5 127.7(3) . . y
C6 C5 C10 118.1(3) . . y
C6 C5 C3 122.4(3) . . y
C10 C5 C3 119.4(3) . . y
C5 C6 C7 121.0(4) . . y
C8 C7 C6 119.8(4) . . y
C9 C8 C7 120.0(4) . . y
C10 C9 C8 119.9(4) . . y
C9 C10 C5 121.2(4) . . y
N5 C11 C12 108.3(3) . . y
N5 C11 C14 123.0(3) . . y
C12 C11 C14 128.7(4) . . y
C11 C12 C13 106.2(3) . . y
N2 C13 C12 109.8(3) . . y
N2 C13 C15 123.6(3) . . y
C12 C13 C15 126.5(3) . . y
C16 C15 C20 120.7(4) . . y
C16 C15 C13 121.6(4) . . y
C20 C15 C13 117.7(4) . . y
C15 C16 C17 118.7(6) . . y
C18 C17 C16 118.2(6) . . y
C17 C18 C19 123.6(6) . . y
C20 C19 C18 117.8(7) . . y
C19 C20 C15 120.8(6) . . y
N6 C21 C22 108.1(3) . . y
N6 C21 C24 122.3(3) . . y
C22 C21 C24 129.5(3) . . y
C21 C22 C23 106.7(3) . . y
N3 C23 C22 109.1(3) . . y
N3 C23 C25 122.9(3) . . y
C22 C23 C25 127.9(3) . . y
C30 C25 C26 118.2(4) . . y
C30 C25 C23 121.6(3) . . y
C26 C25 C23 120.1(4) . . y
C25 C26 C27 120.4(4) . . y
C28 C27 C26 119.6(5) . . y
C27 C28 C29 120.7(4) . . y
C28 C29 C30 120.2(5) . . y
C29 C30 C25 120.9(4) . . y
N7 C31 O1 119.8(3) . . y
N7 C31 S1 130.0(3) . . y
O1 C31 S1 110.3(2) . . y
C38 C33 C34 119.0(4) . . y
C38 C33 N7 119.8(4) . . y
C34 C33 N7 120.9(4) . . y
C35 C34 C33 120.4(5) . . y
C34 C35 C36 119.6(5) . . y
C37 C36 C35 120.0(5) . . y
C36 C37 C38 120.6(5) . . y
C37 C38 C33 120.4(5) . . y
N11 C39 C40 107.9(3) . . y
N11 C39 C42 123.1(3) . . y
C40 C39 C42 128.9(3) . . y
C39 C40 C41 106.2(3) . . y
N8 C41 C40 109.9(3) . . y
N8 C41 C43 123.9(3) . . y
C40 C41 C43 126.2(3) . . y
C48 C43 C44 119.8(4) . . y
C48 C43 C41 121.0(4) . . y
C44 C43 C41 119.1(4) . . y
C45 C44 C43 122.6(6) . . y
C44 C45 C46 118.2(7) . . y
C45 C46 C47 123.5(6) . . y
C46 C47 C48 117.0(6) . . y
C43 C48 C47 118.7(5) . . y
N12 C49 C50 107.6(3) . . y
N12 C49 C52 123.2(3) . . y
C50 C49 C52 129.2(3) . . y
C49 C50 C51 106.7(3) . . y
N9 C51 C50 109.6(3) . . y
N9 C51 C53 123.2(3) . . y
C50 C51 C53 127.2(3) . . y
C58 C53 C54 118.7(3) . . y
C58 C53 C51 121.4(3) . . y
C54 C53 C51 119.8(3) . . y
C55 C54 C53 120.4(4) . . y
C56 C55 C54 120.3(4) . . y
C55 C56 C57 120.1(4) . . y
C56 C57 C58 119.9(4) . . y
C53 C58 C57 120.5(4) . . y
N13 C59 C60 108.1(3) . . y
N13 C59 C62 123.0(3) . . y
C60 C59 C62 128.8(4) . . y
C59 C60 C61 106.0(3) . . y
N10 C61 C60 109.6(3) . . y
N10 C61 C63 122.4(3) . . y
C60 C61 C63 127.9(3) . . y
C68 C63 C64 118.0(4) . . y
C68 C63 C61 121.7(3) . . y
C64 C63 C61 120.2(3) . . y
C65 C64 C63 120.8(4) . . y
C66 C65 C64 119.9(4) . . y
C65 C66 C67 120.2(4) . . y
C68 C67 C66 119.8(5) . . y
C67 C68 C63 121.1(4) . . y
N14 C69 O2 119.2(3) . . y
N14 C69 S2 130.1(3) . . y
O2 C69 S2 110.7(2) . . y
C76 C71 C72 118.6(4) . . y
C76 C71 N14 120.5(4) . . y
C72 C71 N14 120.6(4) . . y
C73 C72 C71 120.3(5) . . y
C74 C73 C72 119.7(5) . . y
C75 C74 C73 119.7(5) . . y
C74 C75 C76 121.1(5) . . y
C71 C76 C75 120.6(5) . . y

loop_
_geom_bond_atom_site_label_1
_geom_bond_atom_site_label_2
_geom_bond_distance
_geom_bond_site_symmetry_2
_geom_bond_publ_flag
Zn1 N3 2.052(3) . y
Zn1 N1 2.065(3) . y
Zn1 N2 2.074(3) . y
Zn1 S1 2.2680(9) . y
Zn2 N10 2.053(3) . y
Zn2 N9 2.067(3) . y
Zn2 N8 2.068(3) . y
Zn2 S2 2.2673(9) . y
N1 C3 1.346(4) . y
N1 N4 1.379(3) . y
N2 C13 1.337(4) . y
N2 N5 1.377(3) . y
N3 C23 1.344(4) . y
N3 N6 1.382(3) . y
N4 C1 1.349(4) . y
N4 B1 1.552(5) . y
N5 C11 1.340(4) . y
N5 B1 1.532(5) . y
N6 C21 1.351(4) . y
N6 B1 1.541(5) . y
N7 C31 1.260(4) . y
N7 C33 1.416(4) . y
N8 C41 1.338(4) . y
N8 N11 1.372(3) . y
N9 C51 1.344(4) . y
N9 N12 1.376(3) . y
N10 C61 1.341(4) . y
N10 N13 1.373(3) . y
N11 C39 1.340(4) . y
N11 B2 1.546(5) . y
N12 C49 1.352(4) . y
N12 B2 1.532(5) . y
N13 C59 1.351(4) . y
N13 B2 1.546(5) . y
N14 C69 1.256(4) . y
N14 C71 1.411(4) . y
O1 C31 1.360(4) . y
O1 C32 1.439(4) . y
O2 C69 1.367(4) . y
O2 C70 1.437(4) . y
S1 C31 1.755(4) . y
S2 C69 1.743(4) . y
C1 C2 1.372(5) . y
C1 C4 1.498(5) . y
C2 C3 1.388(5) . y
C3 C5 1.468(5) . y
C5 C6 1.375(5) . y
C5 C10 1.392(5) . y
C6 C7 1.379(5) . y
C7 C8 1.378(6) . y
C8 C9 1.371(6) . y
C9 C10 1.367(5) . y
C11 C12 1.362(5) . y
C11 C14 1.500(5) . y
C12 C13 1.385(5) . y
C13 C15 1.454(5) . y
C15 C16 1.367(6) . y
C15 C20 1.418(6) . y
C16 C17 1.433(7) . y
C17 C18 1.361(10) . y
C18 C19 1.388(10) . y
C19 C20 1.359(7) . y
C21 C22 1.368(5) . y
C21 C24 1.502(5) . y
C22 C23 1.392(5) . y
C23 C25 1.462(5) . y
C25 C30 1.387(5) . y
C25 C26 1.392(5) . y
C26 C27 1.398(6) . y
C27 C28 1.364(7) . y
C28 C29 1.365(7) . y
C29 C30 1.376(5) . y
C33 C38 1.385(6) . y
C33 C34 1.384(6) . y
C34 C35 1.384(6) . y
C35 C36 1.385(7) . y
C36 C37 1.363(7) . y
C37 C38 1.373(6) . y
C39 C40 1.366(5) . y
C39 C42 1.499(5) . y
C40 C41 1.383(5) . y
C41 C43 1.462(5) . y
C43 C48 1.373(6) . y
C43 C44 1.379(6) . y
C44 C45 1.347(7) . y
C45 C46 1.354(10) . y
C46 C47 1.374(9) . y
C47 C48 1.445(7) . y
C49 C50 1.371(5) . y
C49 C52 1.497(5) . y
C50 C51 1.384(5) . y
C51 C53 1.477(5) . y
C53 C58 1.379(5) . y
C53 C54 1.388(5) . y
C54 C55 1.388(5) . y
C55 C56 1.360(6) . y
C56 C57 1.378(6) . y
C57 C58 1.389(5) . y
C59 C60 1.372(5) . y
C59 C62 1.505(5) . y
C60 C61 1.394(5) . y
C61 C63 1.465(5) . y
C63 C68 1.387(5) . y
C63 C64 1.390(5) . y
C64 C65 1.383(5) . y
C65 C66 1.365(6) . y
C66 C67 1.381(7) . y
C67 C68 1.373(5) . y
C71 C76 1.369(6) . y
C71 C72 1.382(6) . y
C72 C73 1.383(6) . y
C73 C74 1.377(7) . y
C74 C75 1.343(8) . y
C75 C76 1.373(6) . y

loop_
_cod_changelog_entry_id
_cod_changelog_entry_author
_cod_changelog_entry_date
_cod_changelog_entry_text
1 'Vaitkus, Antanas' 2024-11-15T14:40:08+02:00
;
 Removed multiple data items that had the 'Y' placeholder value.
;
